data_7034516
loop_
_publ_author_name
'Kosaka, Wataru'
'Itoh, Masahisa'
'Miyasaka, Hitoshi'

_publ_section_title
;
 The effect of chlorine and fluorine substitutions on tuning the
 ionization potential of benzoate-bridged paddlewheel diruthenium(ii, ii)
 complexes.
;
_journal_issue 17
_journal_name_full 'Dalton transactions (Cambridge, England : 2003)'
_journal_page_first 8156
_journal_page_last 8168
_journal_paper_doi 10.1039/c5dt00505a
_journal_volume 44
_journal_year 2015
_chemical_formula_moiety 'C44 H40 F8 O12 Ru2'
_chemical_formula_sum 'C44 H40 F8 O12 Ru2'
_chemical_formula_weight 1114.92
_space_group_IT_number 2
_symmetry_cell_setting triclinic
_symmetry_Int_Tables_number 2
_symmetry_space_group_name_Hall '-P 1'
_symmetry_space_group_name_H-M 'P -1'
_atom_sites_solution_hydrogens geom
_atom_sites_solution_primary direct
_atom_sites_solution_secondary difmap
_audit_update_record
;
2014-12-24 deposited with the CCDC.
2015-03-12 downloaded from the CCDC.
;
_cell_angle_alpha 84.303(13)
_cell_angle_beta 72.127(11)
_cell_angle_gamma 78.646(12)
_cell_formula_units_Z 1
_cell_length_a 10.013(4)
_cell_length_b 10.618(5)
_cell_length_c 10.661(5)
_cell_measurement_reflns_used 3852
_cell_measurement_temperature 123
_cell_measurement_theta_max 27.51
_cell_measurement_theta_min 3.17
_cell_volume 1056.7(8)
_computing_cell_refinement CrystalClear
_computing_data_collection 'CrystalClear (Rigaku/MSC Inc., 2006)'
_computing_data_reduction CrystalClear
_computing_molecular_graphics 'CrystalStructure 4.0'
_computing_publication_material 'CrystalStructure 4.0 (Rigaku, 2010)'
_computing_structure_refinement 'SHELXL97 (Sheldrick, 2008)'
_computing_structure_solution 'DIRDIF99-PATTY (Gould, et al., 1999)'
_diffrn_ambient_temperature 123
_diffrn_detector_area_resol_mean 7.314
_diffrn_measured_fraction_theta_full 0.985
_diffrn_measured_fraction_theta_max 0.985
_diffrn_measurement_device_type 'Rigaku Mercury70'
_diffrn_measurement_method \w
_diffrn_radiation_type 'Mo K\a'
_diffrn_radiation_wavelength 0.71070
_diffrn_reflns_av_R_equivalents 0.0693
_diffrn_reflns_limit_h_max 12
_diffrn_reflns_limit_h_min -11
_diffrn_reflns_limit_k_max 13
_diffrn_reflns_limit_k_min -13
_diffrn_reflns_limit_l_max 13
_diffrn_reflns_limit_l_min -13
_diffrn_reflns_number 10872
_diffrn_reflns_theta_full 26.50
_diffrn_reflns_theta_max 26.50
_diffrn_standards_number 0
_exptl_absorpt_coefficient_mu 0.815
_exptl_absorpt_correction_type none
_exptl_crystal_colour orange
_exptl_crystal_density_diffrn 1.752
_exptl_crystal_density_method 'not measured'
_exptl_crystal_description platelet
_exptl_crystal_F_000 560.00
_exptl_crystal_size_max 0.140
_exptl_crystal_size_mid 0.110
_exptl_crystal_size_min 0.010
_refine_diff_density_max 1.200
_refine_diff_density_min -1.330
_refine_ls_extinction_method none
_refine_ls_goodness_of_fit_ref 1.128
_refine_ls_hydrogen_treatment constr
_refine_ls_number_parameters 316
_refine_ls_number_reflns 4313
_refine_ls_number_restraints 0
_refine_ls_R_factor_gt 0.0582
_refine_ls_shift/su_max 0.000
_refine_ls_structure_factor_coef Fsqd
_refine_ls_weighting_details 'w = 1/[\s^2^(Fo^2^)+(0.0645P)^2^+2.6148P] where P=(Fo^2^+2Fc^2^)/3'
_refine_ls_weighting_scheme calc
_refine_ls_wR_factor_ref 0.1700
_reflns_number_gt 3382
_reflns_number_total 4315
_reflns_threshold_expression F^2^>2.0\s(F^2^)
_cod_data_source_file c5dt00505a2.cif
_cod_data_source_block Ru2-25F2
_cod_depositor_comments 'Adding full bibliography for 7034506--7034522.cif.'
_cod_original_cell_volume 1056.6(8)
_cod_database_code 7034516

loop_
_symmetry_equiv_pos_site_id
_symmetry_equiv_pos_as_xyz
1 +X,+Y,+Z
2 -X,-Y,-Z

loop_
_atom_site_label
_atom_site_type_symbol
_atom_site_fract_x
_atom_site_fract_y
_atom_site_fract_z
_atom_site_U_iso_or_equiv
_atom_site_adp_type
_atom_site_occupancy
_atom_site_symmetry_multiplicity
_atom_site_calc_flag
_atom_site_refinement_flags
Ru1 Ru 0.11117(5) 0.45574(4) 0.44014(4) 0.02325(18) Uani 1.0 2 d .
F1 F 0.1063(4) 0.6568(4) -0.1927(4) 0.0434(10) Uani 1.0 2 d .
F2 F -0.3339(4) 0.7235(4) 0.2550(4) 0.0450(10) Uani 1.0 2 d .
F3 F 0.3775(8) 0.7657(8) 0.3806(9) 0.046(2) Uani 0.5000 2 d .
F4 F 0.4672(9) 0.9661(9) 0.3822(10) 0.064(3) Uani 0.5000 2 d .
F5 F 0.0142(9) 1.1264(7) 0.7015(9) 0.047(2) Uani 0.5000 2 d .
F6 F -0.0635(8) 0.9266(7) 0.6853(8) 0.0434(19) Uani 0.5000 2 d .
O1 O 0.0668(4) 0.5374(4) 0.2706(4) 0.0230(9) Uani 1.0 2 d .
O2 O -0.1533(4) 0.6246(4) 0.3887(4) 0.0231(9) Uani 1.0 2 d .
O3 O 0.1849(4) 0.6182(4) 0.4609(4) 0.0234(9) Uani 1.0 2 d .
O4 O -0.0346(4) 0.7073(4) 0.5783(4) 0.0223(8) Uani 1.0 2 d .
O5 O 0.3433(4) 0.3723(4) 0.3158(4) 0.0165(8) Uani 1.0 2 d .
O6 O 0.4197(7) 0.8210(7) 0.0078(7) 0.080(2) Uani 1.0 2 d .
C1 C -0.0556(6) 0.6017(6) 0.2804(6) 0.0235(12) Uani 1.0 2 d .
C2 C -0.0894(6) 0.6509(5) 0.1548(6) 0.0232(12) Uani 1.0 2 d .
C3 C 0.0218(7) 0.6360(6) 0.0365(6) 0.0272(13) Uani 1.0 2 d .
C4 C -0.0071(7) 0.6733(6) -0.0800(6) 0.0301(14) Uani 1.0 2 d .
C5 C -0.1394(7) 0.7228(6) -0.0885(6) 0.0322(14) Uani 1.0 2 d .
C6 C -0.2499(7) 0.7383(6) 0.0283(6) 0.0302(13) Uani 1.0 2 d .
C7 C -0.2213(7) 0.7037(6) 0.1465(6) 0.0301(14) Uani 1.0 2 d .
C8 C 0.0954(7) 0.7094(6) 0.5236(6) 0.0252(13) Uani 1.0 2 d .
C9 C 0.1502(7) 0.8295(6) 0.5344(6) 0.0267(13) Uani 1.0 2 d .
C10 C 0.2862(7) 0.8473(7) 0.4591(7) 0.0375(15) Uani 1.0 2 d .
C11 C 0.3341(8) 0.9590(7) 0.4643(8) 0.0443(18) Uani 1.0 2 d .
C12 C 0.2481(9) 1.0570(7) 0.5420(8) 0.0464(18) Uani 1.0 2 d .
C13 C 0.1126(8) 1.0382(7) 0.6173(7) 0.0438(17) Uani 1.0 2 d .
C14 C 0.0642(8) 0.9281(7) 0.6118(7) 0.0363(15) Uani 1.0 2 d .
C15 C 0.3995(7) 0.4468(8) 0.1930(7) 0.0437(18) Uani 1.0 2 d .
C16 C 0.5481(8) 0.4607(9) 0.1845(7) 0.0487(19) Uani 1.0 2 d .
C17 C 0.5469(8) 0.4486(8) 0.3279(7) 0.0455(18) Uani 1.0 2 d .
C18 C 0.4513(7) 0.3500(7) 0.3858(7) 0.0358(15) Uani 1.0 2 d .
C19 C 0.4259(11) 0.9023(10) -0.1061(9) 0.070(3) Uani 1.0 2 d .
C20 C 0.2775(11) 0.9271(10) -0.1207(11) 0.077(3) Uani 1.0 2 d .
C21 C 0.1849(10) 0.9234(9) 0.0214(11) 0.070(3) Uani 1.0 2 d .
C22 C 0.2802(10) 0.8606(12) 0.0989(10) 0.081(3) Uani 1.0 2 d .
H3 H 0.1163 0.6004 0.0374 0.0327 Uiso 1.0 2 calc R
H5 H -0.1561 0.7461 -0.1714 0.0386 Uiso 1.0 2 calc R
H6 H -0.3445 0.7724 0.0267 0.0362 Uiso 1.0 2 calc R
H12 H 0.2802 1.1349 0.5441 0.0557 Uiso 1.0 2 calc R
H15A H 0.3388 0.5326 0.1938 0.0524 Uiso 1.0 2 calc R
H15B H 0.4001 0.4017 0.1159 0.0524 Uiso 1.0 2 calc R
H16A H 0.5691 0.5453 0.1440 0.0585 Uiso 1.0 2 calc R
H16B H 0.6192 0.3918 0.1328 0.0585 Uiso 1.0 2 calc R
H17A H 0.6439 0.4180 0.3361 0.0546 Uiso 1.0 2 calc R
H17B H 0.5069 0.5317 0.3712 0.0546 Uiso 1.0 2 calc R
H18A H 0.5069 0.2618 0.3726 0.0429 Uiso 1.0 2 calc R
H18B H 0.4059 0.3612 0.4815 0.0429 Uiso 1.0 2 calc R
H19A H 0.4956 0.8601 -0.1845 0.0845 Uiso 1.0 2 calc R
H19B H 0.4542 0.9839 -0.0956 0.0845 Uiso 1.0 2 calc R
H20A H 0.2642 0.8593 -0.1710 0.0927 Uiso 1.0 2 calc R
H20B H 0.2567 1.0119 -0.1649 0.0927 Uiso 1.0 2 calc R
H21A H 0.1411 1.0116 0.0510 0.0835 Uiso 1.0 2 calc R
H21B H 0.1080 0.8739 0.0312 0.0835 Uiso 1.0 2 calc R
H22A H 0.2853 0.9212 0.1614 0.0967 Uiso 1.0 2 calc R
H22B H 0.2440 0.7849 0.1500 0.0967 Uiso 1.0 2 calc R

loop_
_atom_site_aniso_label
_atom_site_aniso_U_11
_atom_site_aniso_U_22
_atom_site_aniso_U_33
_atom_site_aniso_U_12
_atom_site_aniso_U_13
_atom_site_aniso_U_23
Ru1 0.0277(3) 0.0235(3) 0.0186(3) -0.0056(2) -0.00583(19) -0.00164(18)
F1 0.044(3) 0.059(3) 0.025(2) -0.010(2) -0.0060(16) 0.0001(18)
F2 0.040(3) 0.058(3) 0.030(2) 0.002(2) -0.0068(17) -0.0037(19)
F3 0.040(5) 0.031(4) 0.059(6) -0.007(4) 0.003(4) -0.013(4)
F4 0.043(5) 0.064(6) 0.081(7) -0.028(5) 0.004(5) -0.016(6)
F5 0.059(6) 0.031(4) 0.053(6) -0.013(4) -0.008(4) -0.020(4)
F6 0.045(5) 0.035(5) 0.043(5) -0.010(4) 0.001(4) -0.009(4)
O1 0.026(3) 0.028(2) 0.0137(19) -0.0056(17) -0.0033(15) 0.0004(16)
O2 0.027(2) 0.024(2) 0.0170(19) -0.0010(17) -0.0067(16) -0.0004(15)
O3 0.024(2) 0.024(2) 0.022(2) -0.0049(17) -0.0060(16) -0.0030(16)
O4 0.024(2) 0.0210(19) 0.022(2) -0.0040(16) -0.0058(16) -0.0034(16)
O5 0.0155(18) 0.0187(18) 0.0136(17) -0.0016(15) -0.0028(14) -0.0008(14)
O6 0.066(5) 0.103(6) 0.067(5) 0.014(4) -0.031(4) -0.016(4)
C1 0.030(4) 0.020(3) 0.021(3) -0.007(3) -0.008(3) -0.001(3)
C2 0.029(3) 0.020(3) 0.019(3) -0.004(3) -0.004(3) 0.000(3)
C3 0.032(4) 0.024(3) 0.025(3) -0.007(3) -0.007(3) 0.002(3)
C4 0.039(4) 0.031(4) 0.019(3) -0.012(3) -0.002(3) -0.001(3)
C5 0.044(4) 0.034(4) 0.020(3) -0.010(3) -0.011(3) 0.001(3)
C6 0.033(4) 0.029(3) 0.030(4) -0.002(3) -0.014(3) 0.002(3)
C7 0.033(4) 0.028(3) 0.025(3) -0.004(3) -0.004(3) -0.003(3)
C8 0.036(4) 0.024(3) 0.019(3) -0.006(3) -0.012(3) 0.001(3)
C9 0.031(4) 0.022(3) 0.027(3) 0.002(3) -0.011(3) -0.004(3)
C10 0.035(4) 0.029(4) 0.045(4) -0.003(3) -0.009(3) -0.005(3)
C11 0.034(4) 0.034(4) 0.064(5) -0.007(3) -0.013(4) -0.004(4)
C12 0.053(5) 0.033(4) 0.061(5) -0.015(4) -0.023(4) 0.002(4)
C13 0.056(5) 0.037(4) 0.040(4) -0.002(4) -0.017(4) -0.011(4)
C14 0.044(4) 0.034(4) 0.030(4) -0.009(3) -0.009(3) -0.001(3)
C15 0.034(4) 0.064(5) 0.030(4) -0.009(4) -0.009(3) 0.010(4)
C16 0.045(5) 0.067(6) 0.038(4) -0.024(4) -0.010(4) 0.002(4)
C17 0.044(4) 0.064(5) 0.035(4) -0.017(4) -0.016(3) -0.008(4)
C18 0.031(4) 0.046(4) 0.030(4) -0.004(3) -0.011(3) 0.002(3)
C19 0.083(7) 0.084(7) 0.052(6) -0.012(6) -0.028(5) -0.015(5)
C20 0.092(8) 0.062(6) 0.093(8) 0.007(6) -0.057(7) -0.022(6)
C21 0.059(6) 0.047(5) 0.108(9) -0.009(5) -0.031(6) -0.010(6)
C22 0.066(7) 0.117(9) 0.057(6) 0.006(6) -0.022(5) -0.022(6)

loop_
_atom_type_symbol
_atom_type_description
_atom_type_scat_dispersion_real
_atom_type_scat_dispersion_imag
_atom_type_scat_source
C C 0.0033 0.0016
;
International Tables for Crystallography
(1992, Vol. C, Tables 4.2.6.8 and 6.1.1.4)
;
H H 0.0000 0.0000
;
International Tables for Crystallography
(1992, Vol. C, Table 6.1.1.4)
;
O O 0.0106 0.0060
;
International Tables for Crystallography
(1992, Vol. C, Tables 4.2.6.8 and 6.1.1.4)
;
Ru Ru -1.2594 0.8363
;
International Tables for Crystallography
(1992, Vol. C, Tables 4.2.6.8 and 6.1.1.4)
;
F F 0.0171 0.0103
;
International Tables for Crystallography
(1992, Vol. C, Tables 4.2.6.8 and 6.1.1.4)
;

loop_
_geom_angle_atom_site_label_1
_geom_angle_atom_site_label_2
_geom_angle_atom_site_label_3
_geom_angle
_geom_angle_publ_flag
_geom_angle_site_symmetry_1
_geom_angle_site_symmetry_3
Ru1 Ru1 O1 89.54(10) yes 2_566 .
Ru1 Ru1 O2 89.75(10) yes 2_566 2_566
Ru1 Ru1 O3 89.78(10) yes 2_566 .
Ru1 Ru1 O4 89.48(10) yes 2_566 2_566
Ru1 Ru1 O5 177.75(10) yes 2_566 .
O1 Ru1 O2 179.28(13) yes . 2_566
O1 Ru1 O3 89.85(17) yes . .
O1 Ru1 O4 90.50(17) yes . 2_566
O1 Ru1 O5 89.94(13) yes . .
O2 Ru1 O3 90.01(17) yes 2_566 .
O2 Ru1 O4 89.63(17) yes 2_566 2_566
O2 Ru1 O5 90.76(13) yes 2_566 .
O3 Ru1 O4 179.18(13) yes . 2_566
O3 Ru1 O5 88.02(14) yes . .
O4 Ru1 O5 92.72(14) yes 2_566 .
Ru1 O1 C1 118.3(4) yes . .
Ru1 O2 C1 117.7(4) yes 2_566 .
Ru1 O3 C8 117.8(4) yes . .
Ru1 O4 C8 117.7(4) yes 2_566 .
Ru1 O5 C15 114.9(4) yes . .
Ru1 O5 C18 115.9(3) yes . .
C15 O5 C18 107.0(5) yes . .
C19 O6 C22 106.1(7) yes . .
O1 C1 O2 124.7(6) yes . .
O1 C1 C2 117.3(5) yes . .
O2 C1 C2 118.0(5) yes . .
C1 C2 C3 117.9(6) yes . .
C1 C2 C7 124.7(5) yes . .
C3 C2 C7 117.3(6) yes . .
C2 C3 C4 119.3(6) yes . .
F1 C4 C3 116.6(6) yes . .
F1 C4 C5 120.0(6) yes . .
C3 C4 C5 123.4(6) yes . .
C4 C5 C6 117.7(6) yes . .
C5 C6 C7 119.5(6) yes . .
F2 C7 C2 121.4(6) yes . .
F2 C7 C6 115.7(6) yes . .
C2 C7 C6 122.9(5) yes . .
O3 C8 O4 125.2(6) yes . .
O3 C8 C9 117.2(5) yes . .
O4 C8 C9 117.6(5) yes . .
C8 C9 C10 120.6(5) yes . .
C8 C9 C14 121.2(6) yes . .
C10 C9 C14 118.0(7) yes . .
F3 C10 C9 125.3(8) yes . .
F3 C10 C11 113.9(7) yes . .
C9 C10 C11 120.8(6) yes . .
F4 C11 C10 114.9(7) yes . .
F4 C11 C12 124.0(8) yes . .
C10 C11 C12 121.0(7) yes . .
C11 C12 C13 117.8(8) yes . .
F5 C13 C12 124.9(8) yes . .
F5 C13 C14 113.7(7) yes . .
C12 C13 C14 121.4(7) yes . .
F6 C14 C9 125.3(8) yes . .
F6 C14 C13 113.8(7) yes . .
C9 C14 C13 120.9(7) yes . .
O5 C15 C16 107.9(6) yes . .
C15 C16 C17 102.9(6) yes . .
C16 C17 C18 102.5(7) yes . .
O5 C18 C17 106.0(6) yes . .
O6 C19 C20 105.8(8) yes . .
C19 C20 C21 102.3(10) yes . .
C20 C21 C22 105.9(8) yes . .
O6 C22 C21 107.8(8) yes . .
C2 C3 H3 120.361 no . .
C4 C3 H3 120.361 no . .
C4 C5 H5 121.167 no . .
C6 C5 H5 121.171 no . .
C5 C6 H6 120.270 no . .
C7 C6 H6 120.278 no . .
C11 C12 H12 121.104 no . .
C13 C12 H12 121.106 no . .
O5 C15 H15A 110.118 no . .
O5 C15 H15B 110.116 no . .
C16 C15 H15A 110.114 no . .
C16 C15 H15B 110.116 no . .
H15A C15 H15B 108.441 no . .
C15 C16 H16A 111.178 no . .
C15 C16 H16B 111.179 no . .
C17 C16 H16A 111.178 no . .
C17 C16 H16B 111.180 no . .
H16A C16 H16B 109.110 no . .
C16 C17 H17A 111.263 no . .
C16 C17 H17B 111.266 no . .
C18 C17 H17A 111.265 no . .
C18 C17 H17B 111.264 no . .
H17A C17 H17B 109.175 no . .
O5 C18 H18A 110.537 no . .
O5 C18 H18B 110.541 no . .
C17 C18 H18A 110.543 no . .
C17 C18 H18B 110.541 no . .
H18A C18 H18B 108.702 no . .
O6 C19 H19A 110.567 no . .
O6 C19 H19B 110.576 no . .
C20 C19 H19A 110.575 no . .
C20 C19 H19B 110.573 no . .
H19A C19 H19B 108.726 no . .
C19 C20 H20A 111.303 no . .
C19 C20 H20B 111.300 no . .
C21 C20 H20A 111.301 no . .
C21 C20 H20B 111.299 no . .
H20A C20 H20B 109.202 no . .
C20 C21 H21A 110.549 no . .
C20 C21 H21B 110.547 no . .
C22 C21 H21A 110.552 no . .
C22 C21 H21B 110.553 no . .
H21A C21 H21B 108.711 no . .
O6 C22 H22A 110.155 no . .
O6 C22 H22B 110.154 no . .
C21 C22 H22A 110.149 no . .
C21 C22 H22B 110.154 no . .
H22A C22 H22B 108.466 no . .

loop_
_geom_bond_atom_site_label_1
_geom_bond_atom_site_label_2
_geom_bond_distance
_geom_bond_publ_flag
_geom_bond_site_symmetry_2
Ru1 Ru1 2.2669(10) yes 2_566
Ru1 O1 2.061(4) yes .
Ru1 O2 2.063(4) yes 2_566
Ru1 O3 2.062(5) yes .
Ru1 O4 2.075(5) yes 2_566
Ru1 O5 2.340(3) yes .
F1 C4 1.374(6) yes .
F2 C7 1.344(7) yes .
F3 C10 1.284(10) yes .
F4 C11 1.363(11) yes .
F5 C13 1.384(10) yes .
F6 C14 1.280(10) yes .
O1 C1 1.259(7) yes .
O2 C1 1.272(6) yes .
O3 C8 1.267(6) yes .
O4 C8 1.256(7) yes .
O5 C15 1.474(8) yes .
O5 C18 1.463(9) yes .
O6 C19 1.410(12) yes .
O6 C22 1.445(11) yes .
C1 C2 1.500(9) yes .
C2 C3 1.402(7) yes .
C2 C7 1.356(9) yes .
C3 C4 1.364(9) yes .
C4 C5 1.352(10) yes .
C5 C6 1.387(8) yes .
C6 C7 1.376(10) yes .
C8 C9 1.511(10) yes .
C9 C10 1.391(9) yes .
C9 C14 1.378(8) yes .
C10 C11 1.376(11) yes .
C11 C12 1.375(10) yes .
C12 C13 1.390(11) yes .
C13 C14 1.363(12) yes .
C15 C16 1.498(12) yes .
C16 C17 1.517(11) yes .
C17 C18 1.516(11) yes .
C19 C20 1.510(16) yes .
C20 C21 1.515(14) yes .
C21 C22 1.470(16) yes .
C3 H3 0.950 no .
C5 H5 0.950 no .
C6 H6 0.950 no .
C12 H12 0.950 no .
C15 H15A 0.990 no .
C15 H15B 0.990 no .
C16 H16A 0.990 no .
C16 H16B 0.990 no .
C17 H17A 0.990 no .
C17 H17B 0.990 no .
C18 H18A 0.990 no .
C18 H18B 0.990 no .
C19 H19A 0.990 no .
C19 H19B 0.990 no .
C20 H20A 0.990 no .
C20 H20B 0.990 no .
C21 H21A 0.990 no .
C21 H21B 0.990 no .
C22 H22A 0.990 no .
C22 H22B 0.990 no .

loop_
_geom_contact_atom_site_label_1
_geom_contact_atom_site_label_2
_geom_contact_distance
_geom_contact_publ_flag
_geom_contact_site_symmetry_2
F2 O2 2.634(6) no .
F2 C1 2.913(8) no .
F2 C5 3.581(7) no .
F3 F4 2.472(14) no .
F3 O3 2.609(10) no .
F3 C8 2.916(10) no .
F3 C12 3.509(11) no .
F3 C14 3.586(9) no .
F3 C17 3.473(11) no .
F5 F6 2.438(13) no .
F5 C9 3.592(10) no .
F6 O4 2.620(9) no .
F6 C8 2.912(9) no .
F6 C10 3.584(9) no .
F6 C12 3.513(12) no .
O1 C3 2.741(8) no .
O1 C8 3.514(8) no .
O1 C8 3.558(7) no 2_566
O1 C15 3.148(8) no .
O2 C7 2.874(8) no .
O2 C8 3.524(9) no .
O2 C8 3.557(7) no 2_566
O2 C18 3.188(7) no 2_566
O3 C1 3.552(9) no .
O3 C1 3.529(7) no 2_566
O3 C10 2.809(9) no .
O3 C15 3.437(8) no .
O3 C18 3.467(7) no .
O4 C1 3.549(8) no .
O4 C1 3.540(7) no 2_566
O4 C14 2.810(9) no .
C2 C5 2.795(9) no .
C3 C6 2.748(9) no .
C4 C7 2.691(8) no .
C9 C12 2.797(11) no .
C10 C13 2.732(9) no .
C11 C14 2.743(10) no .
F1 F6 3.389(9) no 1_554
F1 O1 3.252(7) no 2_565
F1 O3 3.579(6) no 1_554
F1 O4 3.129(7) no 1_554
F1 C1 3.165(8) no 2_565
F1 C2 3.283(8) no 2_565
F1 C8 3.052(8) no 1_554
F1 C9 3.239(7) no 1_554
F1 C14 3.418(8) no 1_554
F1 C16 3.465(9) no 2_665
F1 C17 3.333(8) no 2_665
F2 F3 2.753(9) no 1_455
F2 F4 3.075(10) no 1_455
F2 C16 3.466(11) no 1_455
F2 C17 3.301(10) no 1_455
F3 F2 2.753(9) no 1_655
F3 C18 3.439(12) no 2_666
F3 C22 3.434(15) no .
F4 F2 3.075(10) no 1_655
F4 F4 2.968(17) no 2_676
F4 C11 3.185(15) no 2_676
F4 C12 3.152(14) no 2_676
F4 C19 3.099(14) no 2_675
F4 C20 3.426(13) no 2_675
F5 O1 3.523(9) no 2_576
F5 O2 3.159(10) no 2_576
F5 O4 3.283(9) no 2_576
F5 C1 3.029(11) no 2_576
F5 C2 3.261(12) no 2_576
F5 C8 3.167(11) no 2_576
F5 C9 3.355(13) no 2_576
F5 C21 3.077(13) no 2_576
F5 C22 3.047(12) no 2_576
F6 F1 3.389(9) no 1_556
F6 C4 3.570(10) no 1_556
F6 C5 3.093(10) no 1_556
F6 C9 3.479(10) no 2_576
F6 C10 3.517(11) no 2_576
F6 C11 3.511(13) no 2_576
F6 C12 3.443(14) no 2_576
F6 C13 3.383(12) no 2_576
F6 C14 3.384(11) no 2_576
F6 C21 3.418(14) no 2_576
F6 C22 3.339(13) no 2_576
O1 F1 3.252(7) no 2_565
O1 F5 3.523(9) no 2_576
O1 C4 3.414(9) no 2_565
O1 C5 3.367(8) no 2_565
O2 F5 3.159(10) no 2_576
O2 C12 3.417(9) no 2_576
O3 F1 3.579(6) no 1_556
O4 F1 3.129(7) no 1_556
O4 F5 3.283(9) no 2_576
O4 C5 3.392(8) no 1_556
O4 C12 3.379(9) no 2_576
O4 C13 3.363(8) no 2_576
O6 C6 3.321(10) no 1_655
O6 C15 3.571(11) no 2_665
C1 F1 3.165(8) no 2_565
C1 F5 3.029(11) no 2_576
C2 F1 3.283(8) no 2_565
C2 F5 3.261(12) no 2_576
C2 C4 3.490(9) no 2_565
C3 C3 3.208(10) no 2_565
C3 C4 3.297(9) no 2_565
C4 F6 3.570(10) no 1_554
C4 O1 3.414(9) no 2_565
C4 C2 3.490(9) no 2_565
C4 C3 3.297(9) no 2_565
C5 F6 3.093(10) no 1_554
C5 O1 3.367(8) no 2_565
C5 O4 3.392(8) no 1_554
C6 O6 3.321(10) no 1_455
C8 F1 3.052(8) no 1_556
C8 F5 3.167(11) no 2_576
C8 C13 3.563(10) no 2_576
C9 F1 3.239(7) no 1_556
C9 F5 3.355(13) no 2_576
C9 F6 3.479(10) no 2_576
C9 C13 3.495(11) no 2_576
C9 C14 3.570(10) no 2_576
C10 F6 3.517(11) no 2_576
C11 F4 3.185(15) no 2_676
C11 F6 3.511(13) no 2_576
C12 F4 3.152(14) no 2_676
C12 F6 3.443(14) no 2_576
C12 O2 3.417(9) no 2_576
C12 O4 3.379(9) no 2_576
C13 F6 3.383(12) no 2_576
C13 O4 3.363(8) no 2_576
C13 C8 3.563(10) no 2_576
C13 C9 3.495(11) no 2_576
C13 C14 3.385(12) no 2_576
C14 F1 3.418(8) no 1_556
C14 F6 3.384(11) no 2_576
C14 C9 3.570(10) no 2_576
C14 C13 3.385(12) no 2_576
C14 C14 3.171(11) no 2_576
C15 O6 3.571(11) no 2_665
C16 F1 3.465(9) no 2_665
C16 F2 3.466(11) no 1_655
C17 F1 3.333(8) no 2_665
C17 F2 3.301(10) no 1_655
C18 F3 3.439(12) no 2_666
C19 F4 3.099(14) no 2_675
C20 F4 3.426(13) no 2_675
C21 F5 3.077(13) no 2_576
C21 F6 3.418(14) no 2_576
C22 F3 3.434(15) no .
C22 F5 3.047(12) no 2_576
C22 F6 3.339(13) no 2_576
Ru1 H15A 3.0643 no .
Ru1 H18B 3.0756 no .
F1 H3 2.4945 no .
F1 H5 2.5590 no .
F2 H6 2.4687 no .
F2 H18B 2.7796 no 2_566
F3 H15A 3.4740 no .
F3 H16A 3.4569 no .
F3 H17B 2.5613 no .
F4 H12 2.6467 no .
F5 H12 2.6911 no .
O1 H3 2.4325 no .
O1 H15A 2.5836 no .
O1 H15B 3.3372 no .
O2 H18B 2.4656 no 2_566
O3 H15A 2.9291 no .
O3 H17B 3.0439 no .
O3 H18B 3.1927 no .
O5 H16A 3.2039 no .
O5 H16B 2.8845 no .
O5 H17A 3.2150 no .
O5 H17B 2.7891 no .
O6 H20A 2.7637 no .
O6 H20B 3.1561 no .
O6 H21A 3.0430 no .
O6 H21B 2.9968 no .
C1 H3 2.6334 no .
C2 H6 3.2478 no .
C3 H5 3.2469 no .
C4 H6 3.2081 no .
C5 H3 3.2400 no .
C7 H3 3.2197 no .
C7 H5 3.2515 no .
C10 H12 3.2555 no .
C14 H12 3.2592 no .
C15 H17A 3.2114 no .
C15 H17B 2.7481 no .
C15 H18A 2.8926 no .
C15 H18B 3.1360 no .
C16 H18A 2.7646 no .
C16 H18B 3.2136 no .
C17 H15A 2.8327 no .
C17 H15B 3.1727 no .
C18 H15A 2.9980 no .
C18 H15B 3.0539 no .
C18 H16A 3.2205 no .
C18 H16B 2.7522 no .
C19 H21A 2.9036 no .
C19 H21B 3.1298 no .
C19 H22A 2.7732 no .
C19 H22B 3.0800 no .
C20 H22A 3.0266 no .
C20 H22B 3.0749 no .
C21 H19A 3.1983 no .
C21 H19B 2.7751 no .
C22 H19A 3.1267 no .
C22 H19B 2.6818 no .
C22 H20A 2.9318 no .
C22 H20B 3.1476 no .
H3 H15A 3.1094 no .
H3 H15B 3.4606 no .
H5 H6 2.3576 no .
H15A H16A 2.2306 no .
H15A H16B 2.8221 no .
H15A H17B 2.8906 no .
H15A H18B 3.5848 no .
H15B H16A 2.5876 no .
H15B H16B 2.2371 no .
H15B H18A 3.3473 no .
H16A H17A 2.5643 no .
H16A H17B 2.3056 no .
H16B H17A 2.3048 no .
H16B H17B 2.8759 no .
H16B H18A 2.8024 no .
H17A H18A 2.2852 no .
H17A H18B 2.5606 no .
H17B H18A 2.8644 no .
H17B H18B 2.2909 no .
H19A H20A 2.2786 no .
H19A H20B 2.5702 no .
H19B H20A 2.8559 no .
H19B H20B 2.2730 no .
H19B H21A 3.0129 no .
H19B H22A 2.8370 no .
H20A H21A 2.8142 no .
H20A H21B 2.2403 no .
H20A H22B 3.3874 no .
H20B H21A 2.2372 no .
H20B H21B 2.6606 no .
H20B H22A 3.5989 no .
H21A H22A 2.1596 no .
H21A H22B 2.6742 no .
H21B H22A 2.7090 no .
H21B H22B 2.1601 no .
F1 H16B 2.9467 no 2_665
F1 H17A 2.5172 no 2_665
F1 H20A 2.9733 no .
F1 H21B 3.4839 no .
F2 H12 2.9659 no 2_576
F2 H16A 2.7925 no 1_455
F2 H17A 3.3059 no 1_455
F2 H17B 2.7908 no 1_455
F2 H19B 3.5672 no 2_575
F2 H20B 3.0452 no 2_575
F3 H17A 3.4008 no 2_666
F3 H18A 3.1510 no 2_666
F3 H18B 3.0147 no 2_666
F3 H22A 2.9992 no .
F3 H22B 3.1120 no .
F4 H12 2.8540 no 2_676
F4 H18A 3.2287 no 1_565
F4 H18A 3.4155 no 2_666
F4 H19A 2.6464 no 2_675
F4 H19B 2.9335 no 2_675
F4 H20B 3.0457 no 2_675
F4 H22A 3.5048 no .
F5 H20B 3.1657 no 1_556
F5 H21A 3.0225 no 2_576
F5 H21B 2.7345 no 2_576
F5 H22A 3.0238 no 2_576
F5 H22B 2.6268 no 2_576
F6 H5 2.4731 no 1_556
F6 H21A 2.7861 no 2_576
F6 H22A 2.6646 no 2_576
F6 H22B 3.5602 no 2_576
O1 H5 3.1567 no 2_565
O1 H22B 3.3875 no .
O2 H12 2.6782 no 2_576
O2 H17A 3.4567 no 1_455
O3 H17A 3.1013 no 2_666
O3 H22B 3.5376 no .
O4 H5 2.6072 no 1_556
O4 H12 3.2361 no 2_576
O5 H5 3.2472 no 2_565
O5 H12 3.3374 no 1_545
O5 H19A 2.8957 no 2_665
O6 H6 2.3822 no 1_655
O6 H15A 3.5710 no .
O6 H15B 2.8394 no 2_665
O6 H16A 3.4180 no .
O6 H16B 2.9800 no 2_665
O6 H19B 2.9830 no 2_675
C1 H12 3.5153 no 2_576
C2 H21B 3.2976 no .
C3 H3 3.3558 no 2_565
C3 H16B 3.4593 no 2_665
C3 H21B 2.8150 no .
C3 H22B 3.5112 no .
C4 H3 3.2450 no 2_565
C4 H20A 3.5128 no .
C4 H21A 3.3577 no 2_575
C4 H21B 3.0942 no .
C5 H3 3.3935 no 2_565
C5 H15B 3.2479 no 2_565
C5 H21A 2.8837 no 2_575
C6 H15B 3.0962 no 2_565
C6 H16A 2.9313 no 1_455
C6 H19B 3.2470 no 2_575
C6 H20B 3.1296 no 2_575
C6 H21A 3.0139 no 2_575
C7 H16A 2.9438 no 1_455
C7 H20B 2.9886 no 2_575
C7 H21A 3.5878 no 2_575
C8 H5 3.4502 no 1_556
C8 H17A 3.3891 no 2_666
C9 H17A 3.4570 no 2_666
C10 H17A 3.4831 no 2_666
C10 H18A 3.1271 no 2_666
C10 H22A 3.1940 no .
C10 H22B 3.5876 no .
C11 H18A 3.2363 no 2_666
C11 H19A 3.5387 no 2_675
C11 H22A 3.4818 no .
C12 H20A 3.5619 no 1_556
C12 H20B 3.1389 no 1_556
C13 H20A 3.3351 no 1_556
C13 H20B 3.0532 no 1_556
C14 H5 3.4065 no 1_556
C14 H20A 3.4411 no 1_556
C14 H21A 3.5999 no 2_576
C15 H5 3.5480 no 2_565
C15 H16A 3.5031 no 2_665
C15 H19A 3.2226 no 2_665
C16 H3 3.4462 no 2_665
C16 H15B 3.3183 no 2_665
C16 H19A 3.5184 no 2_665
C16 H20A 3.5372 no 2_665
C17 H17B 3.1067 no 2_666
C17 H18B 3.1944 no 2_666
C18 H12 3.1616 no 1_545
C18 H17B 3.1590 no 2_666
C18 H19A 3.1068 no 2_665
C18 H20A 3.5793 no 2_665
C19 H6 3.0908 no 1_655
C19 H6 3.5149 no 2_575
C19 H15B 3.3473 no 2_665
C19 H16B 3.2936 no 2_665
C19 H18A 3.3031 no 2_665
C19 H19B 3.1926 no 2_675
C20 H16B 3.3428 no 2_665
C20 H18A 3.4204 no 2_665
C21 H21A 3.5046 no 2_575
C21 H21B 3.4392 no 2_575
C22 H6 3.5460 no 1_655
C22 H15A 3.5147 no .
C22 H19B 3.3848 no 2_675
H3 C3 3.3558 no 2_565
H3 C4 3.2450 no 2_565
H3 C5 3.3935 no 2_565
H3 C16 3.4462 no 2_665
H3 H16A 3.3154 no 2_665
H3 H16B 2.7234 no 2_665
H3 H21B 2.8831 no .
H3 H22B 3.0508 no .
H5 F6 2.4731 no 1_554
H5 O1 3.1567 no 2_565
H5 O4 2.6072 no 1_554
H5 O5 3.2472 no 2_565
H5 C8 3.4502 no 1_554
H5 C14 3.4065 no 1_554
H5 C15 3.5480 no 2_565
H5 H15B 3.0359 no 2_565
H5 H19A 3.4994 no 1_455
H5 H21A 3.0360 no 2_575
H5 H22A 3.5155 no 2_575
H6 O6 2.3822 no 1_455
H6 C19 3.0908 no 1_455
H6 C19 3.5149 no 2_575
H6 C22 3.5460 no 1_455
H6 H15B 2.7423 no 2_565
H6 H16A 2.7730 no 1_455
H6 H19A 3.1152 no 1_455
H6 H19B 3.1708 no 1_455
H6 H19B 2.6833 no 2_575
H6 H20B 3.2313 no 2_575
H6 H21A 3.2427 no 2_575
H12 F2 2.9659 no 2_576
H12 F4 2.8540 no 2_676
H12 O2 2.6782 no 2_576
H12 O4 3.2361 no 2_576
H12 O5 3.3374 no 1_565
H12 C1 3.5153 no 2_576
H12 C18 3.1616 no 1_565
H12 H18A 2.9115 no 1_565
H12 H18B 2.8566 no 1_565
H12 H20B 3.2018 no 1_556
H15A O6 3.5710 no .
H15A C22 3.5147 no .
H15A H16A 3.5715 no 2_665
H15A H16B 3.4087 no 2_665
H15A H22B 2.7051 no .
H15B O6 2.8394 no 2_665
H15B C5 3.2479 no 2_565
H15B C6 3.0962 no 2_565
H15B C16 3.3183 no 2_665
H15B C19 3.3473 no 2_665
H15B H5 3.0359 no 2_565
H15B H6 2.7423 no 2_565
H15B H15B 3.4713 no 2_665
H15B H16A 2.7059 no 2_665
H15B H16B 3.2962 no 2_665
H15B H19A 2.8763 no 2_665
H16A F2 2.7925 no 1_655
H16A O6 3.4180 no .
H16A C6 2.9313 no 1_655
H16A C7 2.9438 no 1_655
H16A C15 3.5031 no 2_665
H16A H3 3.3154 no 2_665
H16A H6 2.7730 no 1_655
H16A H15A 3.5715 no 2_665
H16A H15B 2.7059 no 2_665
H16B F1 2.9467 no 2_665
H16B O6 2.9800 no 2_665
H16B C3 3.4593 no 2_665
H16B C19 3.2936 no 2_665
H16B C20 3.3428 no 2_665
H16B H3 2.7234 no 2_665
H16B H15A 3.4087 no 2_665
H16B H15B 3.2962 no 2_665
H16B H19A 3.0515 no 2_665
H16B H20A 2.7367 no 2_665
H16B H22B 3.4725 no 2_665
H17A F1 2.5172 no 2_665
H17A F2 3.3059 no 1_655
H17A F3 3.4008 no 2_666
H17A O2 3.4567 no 1_655
H17A O3 3.1013 no 2_666
H17A C8 3.3891 no 2_666
H17A C9 3.4570 no 2_666
H17A C10 3.4831 no 2_666
H17A H17B 3.0696 no 2_666
H17A H18B 3.0615 no 2_666
H17A H20A 3.4030 no 2_665
H17B F2 2.7908 no 1_655
H17B C17 3.1067 no 2_666
H17B C18 3.1590 no 2_666
H17B H17A 3.0696 no 2_666
H17B H17B 2.7293 no 2_666
H17B H18B 2.4705 no 2_666
H18A F3 3.1510 no 2_666
H18A F4 3.2287 no 1_545
H18A F4 3.4155 no 2_666
H18A C10 3.1271 no 2_666
H18A C11 3.2363 no 2_666
H18A C19 3.3031 no 2_665
H18A C20 3.4204 no 2_665
H18A H12 2.9115 no 1_545
H18A H19A 2.5018 no 2_665
H18A H20A 2.8085 no 2_665
H18B F3 3.0147 no 2_666
H18B C17 3.1944 no 2_666
H18B H12 2.8566 no 1_545
H18B H17A 3.0615 no 2_666
H18B H17B 2.4705 no 2_666
H19A F4 2.6464 no 2_675
H19A O5 2.8957 no 2_665
H19A C11 3.5387 no 2_675
H19A C15 3.2226 no 2_665
H19A C16 3.5184 no 2_665
H19A C18 3.1068 no 2_665
H19A H5 3.4994 no 1_655
H19A H6 3.1152 no 1_655
H19A H15B 2.8763 no 2_665
H19A H16B 3.0515 no 2_665
H19A H18A 2.5018 no 2_665
H19A H22A 3.5653 no 2_675
H19B F2 3.5672 no 2_575
H19B F4 2.9335 no 2_675
H19B O6 2.9830 no 2_675
H19B C6 3.2470 no 2_575
H19B C19 3.1926 no 2_675
H19B C22 3.3848 no 2_675
H19B H6 3.1708 no 1_655
H19B H6 2.6833 no 2_575
H19B H19B 2.5532 no 2_675
H19B H22A 2.8424 no 2_675
H20A F1 2.9733 no .
H20A C4 3.5128 no .
H20A C12 3.5619 no 1_554
H20A C13 3.3351 no 1_554
H20A C14 3.4411 no 1_554
H20A C16 3.5372 no 2_665
H20A C18 3.5793 no 2_665
H20A H16B 2.7367 no 2_665
H20A H17A 3.4030 no 2_665
H20A H18A 2.8085 no 2_665
H20B F2 3.0452 no 2_575
H20B F4 3.0457 no 2_675
H20B F5 3.1657 no 1_554
H20B C6 3.1296 no 2_575
H20B C7 2.9886 no 2_575
H20B C12 3.1389 no 1_554
H20B C13 3.0532 no 1_554
H20B H6 3.2313 no 2_575
H20B H12 3.2018 no 1_554
H20B H21B 3.4988 no 2_575
H21A F5 3.0225 no 2_576
H21A F6 2.7861 no 2_576
H21A C4 3.3577 no 2_575
H21A C5 2.8837 no 2_575
H21A C6 3.0139 no 2_575
H21A C7 3.5878 no 2_575
H21A C14 3.5999 no 2_576
H21A C21 3.5046 no 2_575
H21A H5 3.0360 no 2_575
H21A H6 3.2427 no 2_575
H21A H21A 3.3833 no 2_575
H21A H21B 2.8988 no 2_575
H21B F1 3.4839 no .
H21B F5 2.7345 no 2_576
H21B C2 3.2976 no .
H21B C3 2.8150 no .
H21B C4 3.0942 no .
H21B C21 3.4392 no 2_575
H21B H3 2.8831 no .
H21B H20B 3.4988 no 2_575
H21B H21A 2.8988 no 2_575
H21B H21B 3.2461 no 2_575
H22A F3 2.9992 no .
H22A F4 3.5048 no .
H22A F5 3.0238 no 2_576
H22A F6 2.6646 no 2_576
H22A C10 3.1940 no .
H22A C11 3.4818 no .
H22A H5 3.5155 no 2_575
H22A H19A 3.5653 no 2_675
H22A H19B 2.8424 no 2_675
H22B F3 3.1120 no .
H22B F5 2.6268 no 2_576
H22B F6 3.5602 no 2_576
H22B O1 3.3875 no .
H22B O3 3.5376 no .
H22B C3 3.5112 no .
H22B C10 3.5876 no .
H22B H3 3.0508 no .
H22B H15A 2.7051 no .
H22B H16B 3.4725 no 2_665
